data_2000725
loop_
_publ_author_name
'Mallinson, P. R.'
'Frampton, C. S.'

_publ_contact_author
;
  Dr. Paul R. Mallinson
  Chemistry Department
  University of Glasgow
  Glasgow G12 8QQ
  U.K.
;
_publ_section_title
;
 Structure of sodium hydrogen succinate at 123 K
;
_journal_issue 8
_journal_name_full 'Acta Crystallographica Section C'
_journal_page_first 1555
_journal_page_last 1556
_journal_paper_doi 10.1107/S0108270192006310
_journal_volume 48
_journal_year 1992
_chemical_formula_moiety 'C4 H5 Na O4'
_chemical_formula_sum 'C4 H5 Na O4'
_chemical_formula_weight 140.07
_space_group_IT_number 15
_symmetry_cell_setting monoclinic
_symmetry_space_group_name_Hall '-C 2yc'
_symmetry_space_group_name_H-M 'C 1 2/c 1'
_atom_type_scat_source
;
   International Tables for X-ray Crystallography
   (1974, Vol. IV, Tables 2.2B and 2.3.1)
;
_cell_angle_alpha 90
_cell_angle_beta 117.270(10)
_cell_angle_gamma 90
_cell_formula_units_Z 4
_cell_length_a 8.8710(10)
_cell_length_b 10.2560(10)
_cell_length_c 7.3450(10)
_cell_measurement_reflns_used 25
_cell_measurement_temperature 123
_cell_measurement_theta_max 16.9
_cell_measurement_theta_min 13.1
_cell_volume 593.98(13)
_diffrn_measurement_device 'Enraf-Nonius CAD4 diffractometer'
_diffrn_measurement_method \w--2\q
_diffrn_radiation_type 'Mo K\a'
_diffrn_radiation_wavelength 0.71069
_diffrn_reflns_av_R_equivalents 0.0119
_diffrn_reflns_limit_h_max 19
_diffrn_reflns_limit_h_min -19
_diffrn_reflns_limit_k_max 22
_diffrn_reflns_limit_k_min 0
_diffrn_reflns_limit_l_max 15
_diffrn_reflns_limit_l_min -15
_diffrn_reflns_number 6938
_diffrn_reflns_theta_max 50
_diffrn_standards_decay_% 0.9
_diffrn_standards_interval_time 60
_diffrn_standards_number 2
_exptl_absorpt_correction_type none
_exptl_crystal_colour colourless
_exptl_crystal_density_diffrn 1.566
_exptl_crystal_description prism
_exptl_crystal_F_000 288
_exptl_crystal_size_max 0.25
_exptl_crystal_size_mid 0.25
_exptl_crystal_size_min 0.22
_refine_diff_density_max 0.49
_refine_diff_density_min -0.20
_refine_ls_goodness_of_fit_obs 2.29
_refine_ls_hydrogen_treatment refall
_refine_ls_matrix_type full
_refine_ls_number_parameters 54
_refine_ls_number_reflns 2555
_refine_ls_R_factor_obs 0.0276
_refine_ls_shift/esd_max 0.001
_refine_ls_structure_factor_coef F
_refine_ls_weighting_scheme 'sigma w=1/[\s^2^(F)]'
_refine_ls_wR_factor_obs 0.0363
_reflns_number_observed 2555
_reflns_number_total 3113
_reflns_observed_criterion I>2.5\s(I)
_cod_data_source_file mu1014.cif
_cod_data_source_block default
_cod_original_cell_volume 593.9(2)
_cod_database_code 2000725

loop_
_symmetry_equiv_pos_as_xyz
+x,+y,+z
-x,+y,1/2-z
-x,-y,-z
+x,-y,1/2+z
1/2+x,1/2+y,+z
1/2-x,1/2+y,1/2-z
1/2-x,1/2-y,-z
1/2+x,1/2-y,1/2+z

loop_
_atom_site_aniso_label
_atom_site_aniso_U_11
_atom_site_aniso_U_22
_atom_site_aniso_U_33
_atom_site_aniso_U_12
_atom_site_aniso_U_13
_atom_site_aniso_U_23
Na(1) 0.01320(10) 0.00890(10) 0.01170(10) 0.0000 0.00660(10) 0.0000
O(1) 0.01670(10) 0.01280(10) 0.00990(10) -.00610(10) 0.00680(10) -.00320(10)
O(2) 0.0405(2) 0.0263(2) 0.01120(10) -.0237(2) 0.01610(10) -.00880(10)
C(1) 0.0172(2) 0.01340(10) 0.00840(10) -.00560(10) 0.00790(10) -.00300(10)
C(2) 0.0213(2) 0.0154(2) 0.00770(10) -.00480(10) 0.00790(10) -.00190(10)

loop_
_atom_site_label
_atom_site_fract_x
_atom_site_fract_y
_atom_site_fract_z
_atom_site_U_iso_or_equiv
_atom_site_refinement_flags
_atom_site_occupancy
Na(1) 0.00000 -0.07148(2) 0.25000 0.012 S 1.0
O(1) 0.13470(4) 0.08975(3) 0.14166(5) 0.014 . 1.0
O(2) 0.29371(6) 0.26527(4) 0.18122(5) 0.027 . 1.0
C(1) 0.23130(5) 0.17590(4) 0.25047(6) 0.014 . 1.0
C(2) 0.28231(6) 0.18594(4) 0.47648(6) 0.016 . 1.0
H(1) 0.2338(9) 0.1163(7) 0.5143(11) 0.014(2) . 1.0
H(2) 0.4052(11) 0.1819(8) 0.5489(12) 0.024(2) . 1.0
H(3) 0.288(3) 0.247(2) 0.053(3) 0.040(5) P 0.5

loop_
_geom_angle_atom_site_label_1
_geom_angle_atom_site_label_2
_geom_angle_atom_site_label_3
_geom_angle_site_symmetry_1
_geom_angle_site_symmetry_2
_geom_angle_site_symmetry_3
_geom_angle
_geom_angle_publ_flag
C(1) O(2) H(3) . . . 115.0(14) yes
O(1) C(1) O(2) . . . 123.30(4) yes
O(1) C(1) C(2) . . . 121.96(4) yes
O(2) C(1) C(2) . . . 114.73(4) yes
C(1) C(2) C(2) . . 7_556 110.55(3) yes
C(1) C(2) H(1) . . . 109.0(5) yes
C(1) C(2) H(2) . . . 107.2(5) yes
C(2) C(2) H(1) 7_556 . . 108.4(5) yes
C(2) C(2) H(2) 7_556 . . 110.8(5) yes
H(1) C(2) H(2) . . . 110.9(7) yes
O(2) H(3) O(2) . . 7 157.(2) yes
O(2) H(3) H(3) . . 7 129.(3) no

loop_
_geom_bond_atom_site_label_1
_geom_bond_atom_site_label_2
_geom_bond_site_symmetry_1
_geom_bond_site_symmetry_2
_geom_bond_distance
_geom_bond_publ_flag
O(1) C(1) . . 1.2353(5) yes
O(2) C(1) . . 1.2897(6) yes
O(2) H(3) . . 0.94(2) yes
C(1) C(2) . . 1.5108(6) yes
C(2) C(2) . 7_556 1.5349(6) yes
C(2) H(1) . . 0.940(7) yes
C(2) H(2) . . 0.970(8) yes
O(2) O(2) . 7 2.4277(5) yes
O(2) H(3) . 7 1.53(2) yes
H(3) H(3) . 7 0.76(3) yes

loop_
_geom_contact_atom_site_label_1
_geom_contact_atom_site_label_2
_geom_contact_distance
_geom_contact_site_symmetry_1
_geom_contact_site_symmetry_2
_geom_contact_publ_flag
Na(1) O(1) 2.3805(3) . . yes
Na(1) O(1) 2.3805(3) . 2 yes
Na(1) O(1) 2.5666(3) . 3 yes
Na(1) O(1) 2.5666(3) . 4_556 yes
Na(1) O(2) 2.3579(5) . 5_445 yes
Na(1) O(2) 2.3579(5) . 6_545 yes

loop_
_geom_torsion_atom_site_label_1
_geom_torsion_atom_site_label_2
_geom_torsion_atom_site_label_3
_geom_torsion_atom_site_label_4
_geom_torsion_site_symmetry_1
_geom_torsion_site_symmetry_2
_geom_torsion_site_symmetry_3
_geom_torsion_site_symmetry_4
_geom_torsion
_geom_torsion_publ_flag
H(3) O(2) C(1) O(1) . . . . -17.4(15) no
H(3) O(2) C(1) C(2) . . . . 163.9(15) no
O(1) C(1) C(2) H(1) . . . . 2.7(5) no
O(1) C(1) C(2) H(2) . . . . 122.9(5) no
O(2) C(1) C(2) H(1) . . . . -178.6(5) no
O(2) C(1) C(2) H(2) . . . . -58.4(5) no
C(2) C(2) C(1) O(1) 7_556 . . . -116.30(10) yes
C(2) C(2) C(1) O(2) 7_556 . . . 62.40(10) yes
H(3) H(3) O(2) C(1) 7 . . . 78.(4) no
